data_2213052
loop_
_publ_author_name
'Tai, Xi-Shi'
'Hao, Ming-Yang'
'Yin, Jie'
'Liang, Zu-Pei'

_publ_section_title
;
 (<i>E</i>)-1-(4-Hydroxybenzylidene)semicarbazide hemihydrate
;
_journal_coeditor_code WN2119
_journal_issue 4
_journal_name_full 'Acta Crystallographica Section E'
_journal_page_first o1725
_journal_page_last o1726
_journal_paper_doi 10.1107/S1600536807010458
_journal_volume 63
_journal_year 2007
_chemical_formula_iupac 'C8 H9 N3 O2 , 0.5H2 O'
_chemical_formula_moiety 'C8 H9 N3 O2 , 0.5H2 O'
_chemical_formula_sum 'C8 H10 N3 O2.5'
_chemical_formula_weight 188.19
_chemical_name_systematic
;
(E)-1-(4-Hydroxybenzylidene)semicarbazide hemihydrate
;
_space_group_IT_number 2
_symmetry_cell_setting triclinic
_symmetry_space_group_name_Hall '-P 1'
_symmetry_space_group_name_H-M 'P -1'
_atom_sites_solution_hydrogens geom
_atom_sites_solution_primary direct
_atom_sites_solution_secondary difmap
_cell_angle_alpha 93.934(9)
_cell_angle_beta 94.681(10)
_cell_angle_gamma 111.564(10)
_cell_formula_units_Z 4
_cell_length_a 6.967(4)
_cell_length_b 7.112(4)
_cell_length_c 20.161(12)
_cell_measurement_reflns_used 1479
_cell_measurement_temperature 293(2)
_cell_measurement_theta_max 25.13
_cell_measurement_theta_min 3.06
_cell_volume 920.7(9)
_computing_cell_refinement 'SAINT (Bruker, 1997)'
_computing_data_collection 'SMART (Bruker, 1997)'
_computing_data_reduction SAINT
_computing_molecular_graphics 'SHELXTL (Bruker, 1997)'
_computing_publication_material SHELXTL
_computing_structure_refinement 'SHELXL97 (Sheldrick, 1997)'
_computing_structure_solution 'SHELXS97 (Sheldrick, 1997)'
_diffrn_ambient_temperature 293(2)
_diffrn_measured_fraction_theta_full 0.990
_diffrn_measured_fraction_theta_max 0.990
_diffrn_measurement_device_type 'Bruker SMART CCD area-detector'
_diffrn_measurement_method '\f and \w'
_diffrn_radiation_monochromator graphite
_diffrn_radiation_source 'fine-focus sealed tube'
_diffrn_radiation_type MoK\a
_diffrn_radiation_wavelength 0.71073
_diffrn_reflns_av_R_equivalents 0.0230
_diffrn_reflns_av_sigmaI/netI 0.0500
_diffrn_reflns_limit_h_max 8
_diffrn_reflns_limit_h_min -5
_diffrn_reflns_limit_k_max 8
_diffrn_reflns_limit_k_min -8
_diffrn_reflns_limit_l_max 23
_diffrn_reflns_limit_l_min -23
_diffrn_reflns_number 4750
_diffrn_reflns_theta_full 25.02
_diffrn_reflns_theta_max 25.02
_diffrn_reflns_theta_min 1.02
_diffrn_standards_number 0
_exptl_absorpt_coefficient_mu 0.104
_exptl_absorpt_correction_T_max 0.9897
_exptl_absorpt_correction_T_min 0.9776
_exptl_absorpt_correction_type multi-scan
_exptl_absorpt_process_details '(SADABS; Bruker, 1997)'
_exptl_crystal_colour 'light yellow'
_exptl_crystal_density_diffrn 1.358
_exptl_crystal_density_method 'not measured'
_exptl_crystal_description block
_exptl_crystal_F_000 396
_exptl_crystal_size_max 0.22
_exptl_crystal_size_mid 0.20
_exptl_crystal_size_min 0.10
_refine_diff_density_max 0.356
_refine_diff_density_min -0.294
_refine_ls_extinction_method none
_refine_ls_goodness_of_fit_ref 1.056
_refine_ls_hydrogen_treatment constr
_refine_ls_matrix_type full
_refine_ls_number_parameters 246
_refine_ls_number_reflns 3229
_refine_ls_number_restraints 3
_refine_ls_restrained_S_all 1.056
_refine_ls_R_factor_all 0.0968
_refine_ls_R_factor_gt 0.0543
_refine_ls_shift/su_max 0.002
_refine_ls_shift/su_mean 0.000
_refine_ls_structure_factor_coef Fsqd
_refine_ls_weighting_details 'calc w = 1/[\s^2^(Fo^2^)+(0.099P)^2^] where P=(Fo^2^+2Fc^2^)/3'
_refine_ls_weighting_scheme calc
_refine_ls_wR_factor_gt 0.1470
_refine_ls_wR_factor_ref 0.1790
_reflns_number_gt 1980
_reflns_number_total 3229
_reflns_threshold_expression I>2\s(I)
_cod_data_source_file wn2119.cif
_cod_data_source_block I
_cod_depositor_comments
;
The following automatic conversions were performed:
'_symmetry_cell_setting' value 'Triclinic' changed to 'triclinic'
according to '/home/saulius/struct/CIF-dictionaries/cif_core.dic'
dictionary named 'cif_core.dic' version 2.4.1 from 2010-06-29.

Automatic conversion script
Id: cif_fix_enum 1527 2010-12-29 10:47:43Z saulius 

The following automatic conversions were performed:

'_symmetry_cell_setting' value 'Triclinic' changed to 'triclinic'
according to /home/saulius/struct/CIF-dictionaries/cif_core.dic
dictionary named 'cif_core.dic' version 2.4.1 from 2010-06-29.

Automatic conversion script
Id: cif_fix_values 1715 2011-07-08 13:25:40Z adriana 
;
_cod_original_sg_symbol_Hall '-p 1'
_cod_database_code 2213052
_cod_database_fobs_code 2213052

loop_
_symmetry_equiv_pos_as_xyz
'x, y, z'
'-x, -y, -z'

loop_
_atom_site_type_symbol
_atom_site_label
_atom_site_fract_x
_atom_site_fract_y
_atom_site_fract_z
_atom_site_U_iso_or_equiv
_atom_site_adp_type
_atom_site_calc_flag
_atom_site_refinement_flags
_atom_site_occupancy
O O1 0.8101(4) 0.3398(3) -0.17750(9) 0.0572(6) Uani d . 1
H H1 0.7775 0.4350 -0.1872 0.086 Uiso calc R 1
O O2 0.7037(3) -0.0890(3) 0.28286(8) 0.0520(6) Uani d . 1
O O3 0.7805(4) 0.0295(3) 0.73086(9) 0.0564(6) Uani d . 1
H H3 0.8785 -0.0038 0.7418 0.085 Uiso calc R 1
O O4 0.6919(3) 0.4094(3) 0.26526(8) 0.0528(6) Uani d . 1
N N1 0.7492(4) 0.0694(3) 0.12138(10) 0.0414(6) Uani d . 1
N N2 0.7272(4) 0.0692(3) 0.18896(10) 0.0525(7) Uani d . 1
H H2A 0.7157 0.1726 0.2105 0.063 Uiso calc R 1
N N3 0.7416(4) -0.2486(3) 0.18627(11) 0.0508(7) Uani d . 1
H H3A 0.7402 -0.3538 0.2052 0.061 Uiso calc R 1
H H3B 0.7548 -0.2440 0.1443 0.061 Uiso calc R 1
N N4 0.7538(4) 0.2920(3) 0.43029(10) 0.0419(6) Uani d . 1
N N5 0.7439(4) 0.2815(3) 0.36130(10) 0.0438(6) Uani d . 1
H H5A 0.7588 0.1808 0.3393 0.053 Uiso calc R 1
N N6 0.6962(4) 0.5846(3) 0.36398(11) 0.0581(8) Uani d . 1
H H6A 0.6725 0.6787 0.3443 0.070 Uiso calc R 1
H H6B 0.7103 0.5918 0.4070 0.070 Uiso calc R 1
C C1 0.7199(4) 0.4120(4) -0.00237(12) 0.0404(7) Uani d . 1
H H1A 0.6907 0.5041 0.0261 0.048 Uiso calc R 1
C C2 0.7385(4) 0.4459(4) -0.06879(12) 0.0419(7) Uani d . 1
H H2 0.7199 0.5584 -0.0848 0.050 Uiso calc R 1
C C3 0.7849(4) 0.3108(4) -0.11131(12) 0.0400(7) Uani d . 1
C C4 0.8075(4) 0.1402(4) -0.08716(12) 0.0426(7) Uani d . 1
H H4 0.8366 0.0484 -0.1158 0.051 Uiso calc R 1
C C5 0.7871(4) 0.1070(4) -0.02118(12) 0.0400(7) Uani d . 1
H H5 0.8022 -0.0076 -0.0057 0.048 Uiso calc R 1
C C6 0.7440(4) 0.2432(4) 0.02302(12) 0.0361(6) Uani d . 1
C C7 0.7262(4) 0.2173(4) 0.09372(12) 0.0430(7) Uani d . 1
H H7 0.6966 0.3136 0.1200 0.052 Uiso calc R 1
C C8 0.7234(4) -0.0933(4) 0.22186(12) 0.0392(7) Uani d . 1
C C9 0.7571(4) 0.2631(4) 0.57548(13) 0.0445(7) Uani d . 1
H H9 0.7471 0.3814 0.5616 0.053 Uiso calc R 1
C C10 0.7622(4) 0.2372(4) 0.64257(13) 0.0447(7) Uani d . 1
H H10 0.7555 0.3376 0.6733 0.054 Uiso calc R 1
C C11 0.7774(4) 0.0619(4) 0.66444(12) 0.0408(7) Uani d . 1
C C12 0.7861(4) -0.0877(4) 0.61834(13) 0.0450(7) Uani d . 1
H H12 0.7964 -0.2056 0.6326 0.054 Uiso calc R 1
C C13 0.7793(4) -0.0607(4) 0.55078(13) 0.0453(7) Uani d . 1
H H13 0.7832 -0.1626 0.5201 0.054 Uiso calc R 1
C C14 0.7668(4) 0.1153(4) 0.52774(12) 0.0358(6) Uani d . 1
C C15 0.7590(4) 0.1340(4) 0.45566(12) 0.0392(7) Uani d . 1
H H15 0.7579 0.0253 0.4270 0.047 Uiso calc R 1
C C16 0.7110(4) 0.4280(4) 0.32793(13) 0.0396(7) Uani d . 1
O O5 0.2785(4) 0.3524(3) 0.21681(11) 0.0830(9) Uani d D 1
H H5B 0.1982 0.2342 0.2222 0.100 Uiso d RD 1
H H5C 0.4058 0.3877 0.2307 0.100 Uiso d RD 1

loop_
_atom_site_aniso_label
_atom_site_aniso_U_11
_atom_site_aniso_U_22
_atom_site_aniso_U_33
_atom_site_aniso_U_12
_atom_site_aniso_U_13
_atom_site_aniso_U_23
O1 0.0959(17) 0.0652(14) 0.0264(10) 0.0458(13) 0.0137(10) 0.0140(9)
O2 0.0923(16) 0.0506(12) 0.0274(11) 0.0407(11) 0.0135(10) 0.0122(8)
O3 0.0859(17) 0.0634(13) 0.0301(11) 0.0374(12) 0.0075(10) 0.0190(9)
O4 0.0956(17) 0.0482(11) 0.0255(11) 0.0390(11) 0.0066(10) 0.0086(8)
N1 0.0620(16) 0.0411(12) 0.0233(12) 0.0210(11) 0.0069(10) 0.0072(9)
N2 0.102(2) 0.0427(13) 0.0249(12) 0.0390(14) 0.0140(12) 0.0088(10)
N3 0.0869(19) 0.0401(13) 0.0330(13) 0.0315(13) 0.0088(12) 0.0077(10)
N4 0.0613(16) 0.0440(13) 0.0247(12) 0.0239(12) 0.0041(10) 0.0086(9)
N5 0.0776(18) 0.0407(12) 0.0223(12) 0.0316(12) 0.0081(11) 0.0074(9)
N6 0.109(2) 0.0489(14) 0.0330(13) 0.0490(15) 0.0083(13) 0.0065(11)
C1 0.0558(18) 0.0388(14) 0.0322(15) 0.0241(13) 0.0057(13) 0.0034(11)
C2 0.0609(19) 0.0436(15) 0.0308(15) 0.0297(14) 0.0042(13) 0.0122(12)
C3 0.0498(18) 0.0463(15) 0.0262(14) 0.0207(14) 0.0029(12) 0.0061(12)
C4 0.0598(19) 0.0459(16) 0.0295(15) 0.0274(14) 0.0093(13) 0.0053(12)
C5 0.0513(18) 0.0369(14) 0.0356(15) 0.0212(13) 0.0018(12) 0.0069(11)
C6 0.0415(16) 0.0359(14) 0.0304(14) 0.0135(12) 0.0028(11) 0.0077(11)
C7 0.062(2) 0.0442(16) 0.0278(14) 0.0253(14) 0.0071(13) 0.0041(12)
C8 0.0535(18) 0.0382(15) 0.0297(15) 0.0211(13) 0.0047(12) 0.0065(11)
C9 0.067(2) 0.0403(15) 0.0332(15) 0.0268(14) 0.0061(13) 0.0107(12)
C10 0.067(2) 0.0429(15) 0.0304(15) 0.0272(15) 0.0075(13) 0.0038(12)
C11 0.0497(18) 0.0493(16) 0.0253(14) 0.0196(14) 0.0041(12) 0.0106(12)
C12 0.066(2) 0.0420(15) 0.0330(15) 0.0261(15) 0.0063(13) 0.0126(12)
C13 0.061(2) 0.0481(16) 0.0313(15) 0.0261(15) 0.0028(13) 0.0033(12)
C14 0.0448(17) 0.0392(14) 0.0258(14) 0.0182(13) 0.0027(11) 0.0085(11)
C15 0.0517(18) 0.0416(15) 0.0288(14) 0.0228(13) 0.0040(12) 0.0037(11)
C16 0.0554(18) 0.0370(14) 0.0319(15) 0.0232(13) 0.0055(12) 0.0073(11)
O5 0.0886(18) 0.0634(14) 0.0934(19) 0.0228(13) -0.0086(14) 0.0396(14)

loop_
_atom_type_symbol
_atom_type_description
_atom_type_scat_dispersion_real
_atom_type_scat_dispersion_imag
_atom_type_scat_source
C C 0.0033 0.0016 'International Tables Vol C Tables 4.2.6.8 and 6.1.1.4'
H H 0.0000 0.0000 'International Tables Vol C Tables 4.2.6.8 and 6.1.1.4'
N N 0.0061 0.0033 'International Tables Vol C Tables 4.2.6.8 and 6.1.1.4'
O O 0.0106 0.0060 'International Tables Vol C Tables 4.2.6.8 and 6.1.1.4'

loop_
_geom_angle_atom_site_label_1
_geom_angle_atom_site_label_2
_geom_angle_atom_site_label_3
_geom_angle
C3 O1 H1 109.5
C11 O3 H3 109.5
C7 N1 N2 115.6(2)
C8 N2 N1 120.7(2)
C8 N2 H2A 119.7
N1 N2 H2A 119.7
C8 N3 H3A 120.0
C8 N3 H3B 120.0
H3A N3 H3B 120.0
C15 N4 N5 115.3(2)
C16 N5 N4 120.8(2)
C16 N5 H5A 119.6
N4 N5 H5A 119.6
C16 N6 H6A 120.0
C16 N6 H6B 120.0
H6A N6 H6B 120.0
C2 C1 C6 121.7(2)
C2 C1 H1A 119.1
C6 C1 H1A 119.1
C1 C2 C3 119.5(2)
C1 C2 H2 120.3
C3 C2 H2 120.3
O1 C3 C2 121.9(2)
O1 C3 C4 118.4(2)
C2 C3 C4 119.7(2)
C5 C4 C3 120.4(2)
C5 C4 H4 119.8
C3 C4 H4 119.8
C4 C5 C6 121.0(2)
C4 C5 H5 119.5
C6 C5 H5 119.5
C1 C6 C5 117.7(2)
C1 C6 C7 119.2(2)
C5 C6 C7 123.0(2)
N1 C7 C6 123.5(2)
N1 C7 H7 118.3
C6 C7 H7 118.3
O2 C8 N3 123.7(2)
O2 C8 N2 119.2(2)
N3 C8 N2 117.1(2)
C10 C9 C14 121.5(2)
C10 C9 H9 119.2
C14 C9 H9 119.2
C9 C10 C11 120.2(2)
C9 C10 H10 119.9
C11 C10 H10 119.9
O3 C11 C12 118.4(2)
O3 C11 C10 121.9(2)
C12 C11 C10 119.6(2)
C11 C12 C13 119.7(2)
C11 C12 H12 120.2
C13 C12 H12 120.2
C12 C13 C14 121.7(2)
C12 C13 H13 119.2
C14 C13 H13 119.2
C13 C14 C9 117.3(2)
C13 C14 C15 119.0(2)
C9 C14 C15 123.7(2)
N4 C15 C14 123.3(2)
N4 C15 H15 118.4
C14 C15 H15 118.4
O4 C16 N6 122.8(2)
O4 C16 N5 119.5(2)
N6 C16 N5 117.6(2)
H5B O5 H5C 117.8

loop_
_geom_bond_atom_site_label_1
_geom_bond_atom_site_label_2
_geom_bond_distance
O1 C3 1.380(3)
O1 H1 0.8200
O2 C8 1.248(3)
O3 C11 1.374(3)
O3 H3 0.8200
O4 C16 1.252(3)
N1 C7 1.278(3)
N1 N2 1.384(3)
N2 C8 1.365(3)
N2 H2A 0.8600
N3 C8 1.326(3)
N3 H3A 0.8600
N3 H3B 0.8600
N4 C15 1.278(3)
N4 N5 1.382(3)
N5 C16 1.355(3)
N5 H5A 0.8600
N6 C16 1.328(3)
N6 H6A 0.8600
N6 H6B 0.8600
C1 C2 1.385(3)
C1 C6 1.397(3)
C1 H1A 0.9300
C2 C3 1.387(4)
C2 H2 0.9300
C3 C4 1.394(4)
C4 C5 1.376(3)
C4 H4 0.9300
C5 C6 1.401(4)
C5 H5 0.9300
C6 C7 1.459(3)
C7 H7 0.9300
C9 C10 1.377(3)
C9 C14 1.400(4)
C9 H9 0.9300
C10 C11 1.388(4)
C10 H10 0.9300
C11 C12 1.385(4)
C12 C13 1.388(3)
C12 H12 0.9300
C13 C14 1.394(4)
C13 H13 0.9300
C14 C15 1.467(3)
C15 H15 0.9300
O5 H5B 0.8415
O5 H5C 0.8451

loop_
_geom_hbond_atom_site_label_D
_geom_hbond_atom_site_label_H
_geom_hbond_atom_site_label_A
_geom_hbond_site_symmetry_A
_geom_hbond_distance_DH
_geom_hbond_distance_HA
_geom_hbond_distance_DA
_geom_hbond_angle_DHA
O1 H1 O5 2_665 0.82 1.82 2.637(4) 174
N2 H2A O4 . 0.86 2.02 2.875(3) 177
O3 H3 O5 2_656 0.82 2.55 2.881(3) 106
N3 H3A O4 1_545 0.86 2.09 2.929(3) 167
N5 H5A O2 . 0.86 2.05 2.887(3) 164
O5 H5B O3 2_656 0.84 2.20 2.881(3) 137
O5 H5C O4 . 0.85 2.00 2.836(3) 168
N6 H6A O2 1_565 0.86 2.09 2.918(3) 161

loop_
_geom_torsion_atom_site_label_1
_geom_torsion_atom_site_label_2
_geom_torsion_atom_site_label_3
_geom_torsion_atom_site_label_4
_geom_torsion
_geom_torsion_publ_flag
C7 N1 N2 C8 172.1(3) y
C15 N4 N5 C16 171.5(2) y
C6 C1 C2 C3 -0.9(4) ?
C1 C2 C3 O1 -178.4(2) ?
C1 C2 C3 C4 1.5(4) ?
O1 C3 C4 C5 178.9(2) ?
C2 C3 C4 C5 -1.0(4) ?
C3 C4 C5 C6 -0.2(4) ?
C2 C1 C6 C5 -0.2(4) ?
C2 C1 C6 C7 179.0(2) ?
C4 C5 C6 C1 0.8(4) ?
C4 C5 C6 C7 -178.4(2) ?
N2 N1 C7 C6 179.9(2) y
C1 C6 C7 N1 -178.9(3) y
C5 C6 C7 N1 0.3(4) y
N1 N2 C8 O2 179.9(2) y
N1 N2 C8 N3 0.0(4) y
C14 C9 C10 C11 0.1(4) ?
C9 C10 C11 O3 -179.2(3) ?
C9 C10 C11 C12 -0.4(4) ?
O3 C11 C12 C13 178.8(3) ?
C10 C11 C12 C13 -0.1(4) ?
C11 C12 C13 C14 0.9(4) ?
C12 C13 C14 C9 -1.2(4) ?
C12 C13 C14 C15 -179.7(2) ?
C10 C9 C14 C13 0.7(4) ?
C10 C9 C14 C15 179.1(3) ?
N5 N4 C15 C14 -179.1(2) y
C13 C14 C15 N4 -177.8(3) y
C9 C14 C15 N4 3.8(4) y
N4 N5 C16 O4 -176.3(2) y
N4 N5 C16 N6 2.3(4) y

loop_
_cod_related_entry_id
_cod_related_entry_database
_cod_related_entry_code
1 ChemSpider 30655205
